data_4346429
loop_
_publ_author_name
'Yadav, Dhirendra'
'Siwatch, Rahul Kumar'
'Sinhababu, Soumen'
'Karwasara, Surendar'
'Singh, Dharmendra'
'Rajaraman, Gopalan'
'Nagendran, Selvarajan'

_publ_section_title
;
 Digermylene Oxide Stabilized Group 11 Metal Iodide Complexes.
;
_journal_issue 23
_journal_name_full 'Inorganic chemistry'
_journal_page_first 11067
_journal_page_last 11076
_journal_paper_doi 10.1021/acs.inorgchem.5b01436
_journal_volume 54
_journal_year 2015
_chemical_formula_moiety 'C30 H46 Au2 Ge2 I2 N4 O'
_chemical_formula_sum 'C30 H46 Au2 Ge2 I2 N4 O'
_chemical_formula_weight 1271.67
_space_group_IT_number 61
_space_group_name_Hall '-P 2ac 2ab'
_space_group_name_H-M_alt 'P b c a'
_symmetry_cell_setting orthorhombic
_symmetry_space_group_name_Hall '-P 2ac 2ab'
_symmetry_space_group_name_H-M 'P b c a'
_atom_sites_solution_hydrogens geom
_atom_sites_solution_primary direct
_atom_sites_solution_secondary difmap
_audit_creation_method SHELXL-97
_cell_angle_alpha 90.00
_cell_angle_beta 90.00
_cell_angle_gamma 90.00
_cell_formula_units_Z 8
_cell_length_a 15.0415(14)
_cell_length_b 14.3574(12)
_cell_length_c 35.275(3)
_cell_measurement_temperature 150(2)
_cell_volume 7617.9(12)
_computing_cell_refinement 'Bruker SMART'
_computing_data_collection 'Bruker SMART'
_computing_data_reduction 'Bruker SAINT'
_computing_molecular_graphics 'Bruker SHELXTL'
_computing_publication_material 'Bruker SHELXTL'
_computing_structure_refinement 'SHELXL-97 (Sheldrick, 1997)'
_computing_structure_solution 'SHELXS-97 (Sheldrick, 1990)'
_diffrn_ambient_temperature 150(2)
_diffrn_measured_fraction_theta_full 0.998
_diffrn_measured_fraction_theta_max 0.998
_diffrn_measurement_device_type 'CCD area detector'
_diffrn_measurement_method 'phi and omega scans'
_diffrn_radiation_monochromator graphite
_diffrn_radiation_source 'fine-focus sealed tube'
_diffrn_radiation_type MoK\a
_diffrn_radiation_wavelength 0.71073
_diffrn_reflns_av_R_equivalents 0.0776
_diffrn_reflns_av_sigmaI/netI 0.0703
_diffrn_reflns_limit_h_max 17
_diffrn_reflns_limit_h_min -16
_diffrn_reflns_limit_k_max 14
_diffrn_reflns_limit_k_min -15
_diffrn_reflns_limit_l_max 41
_diffrn_reflns_limit_l_min -17
_diffrn_reflns_number 23584
_diffrn_reflns_theta_full 25.00
_diffrn_reflns_theta_max 25.00
_diffrn_reflns_theta_min 1.78
_exptl_absorpt_coefficient_mu 10.891
_exptl_absorpt_correction_T_max 0.302
_exptl_absorpt_correction_T_min 0.084
_exptl_absorpt_correction_type multi-scan
_exptl_absorpt_process_details '(SADABS; Bruker, 2000)'
_exptl_crystal_colour yellow
_exptl_crystal_density_diffrn 2.218
_exptl_crystal_density_method 'not measured'
_exptl_crystal_description block
_exptl_crystal_F_000 4720.0
_exptl_crystal_size_max 0.32
_exptl_crystal_size_mid 0.20
_exptl_crystal_size_min 0.11
_refine_diff_density_max 1.894
_refine_diff_density_min -1.117
_refine_diff_density_rms 0.240
_refine_ls_extinction_method none
_refine_ls_goodness_of_fit_ref 1.131
_refine_ls_hydrogen_treatment mixed
_refine_ls_matrix_type full
_refine_ls_number_parameters 378
_refine_ls_number_reflns 6216
_refine_ls_number_restraints 0
_refine_ls_restrained_S_all 1.131
_refine_ls_R_factor_all 0.0938
_refine_ls_R_factor_gt 0.0668
_refine_ls_shift/su_max 0.001
_refine_ls_shift/su_mean 0.000
_refine_ls_structure_factor_coef Fsqd
_refine_ls_weighting_details 'calc w=1/[\s^2^(Fo^2^)+(0.0554P)^2^+49.6641P] where P=(Fo^2^+2Fc^2^)/3'
_refine_ls_weighting_scheme calc
_refine_ls_wR_factor_gt 0.1312
_refine_ls_wR_factor_ref 0.1429
_reflns_number_gt 4764
_reflns_number_total 6216
_reflns_threshold_expression >2sigma(I)
_cod_data_source_file ic5b01436_si_002.cif
_cod_data_source_block compound6
_cod_database_code 4346429

loop_
_symmetry_equiv_pos_as_xyz
'x, y, z'
'-x+1/2, -y, z+1/2'
'-x, y+1/2, -z+1/2'
'x+1/2, -y+1/2, -z'
'-x, -y, -z'
'x-1/2, y, -z-1/2'
'x, -y-1/2, z-1/2'
'-x-1/2, y-1/2, z'

loop_
_atom_site_label
_atom_site_type_symbol
_atom_site_fract_x
_atom_site_fract_y
_atom_site_fract_z
_atom_site_U_iso_or_equiv
_atom_site_adp_type
_atom_site_occupancy
_atom_site_symmetry_multiplicity
_atom_site_calc_flag
_atom_site_refinement_flags
Au1 Au 0.52347(4) -0.04146(5) 0.149267(15) 0.03430(19) Uani 1 1 d .
Au2 Au 0.52427(4) 0.01373(4) 0.062660(15) 0.03168(18) Uani 1 1 d .
I3 I 0.49396(7) -0.21827(8) 0.15015(3) 0.0420(3) Uani 1 1 d .
I1 I 0.63769(7) -0.10849(8) 0.03938(3) 0.0377(3) Uani 1 1 d .
Ge5 Ge 0.53901(11) 0.12054(12) 0.15517(4) 0.0336(4) Uani 1 1 d .
Ge6 Ge 0.43048(11) 0.13537(12) 0.08182(4) 0.0339(4) Uani 1 1 d .
O1 O 0.4632(7) 0.1851(8) 0.1268(3) 0.039(3) Uani 1 1 d .
N1 N 0.6486(8) 0.1831(9) 0.1519(3) 0.032(3) Uani 1 1 d .
N4 N 0.4137(8) 0.2418(9) 0.0516(3) 0.037(3) Uani 1 1 d .
N2 N 0.5315(9) 0.1826(9) 0.2023(3) 0.035(3) Uani 1 1 d .
N3 N 0.3048(8) 0.1319(9) 0.0831(3) 0.038(3) Uani 1 1 d .
C1 C 0.1383(12) 0.3576(13) 0.0260(4) 0.047(5) Uani 1 1 d .
H1 H 0.0914 0.3939 0.0173 0.057 Uiso 1 1 calc R
C2 C 0.7906(10) 0.1188(10) 0.1230(4) 0.030(4) Uani 1 1 d .
H2 H 0.8262 0.1493 0.1427 0.036 Uiso 1 1 calc R
C3 C 0.3294(10) 0.2660(11) 0.0458(3) 0.031(4) Uani 1 1 d .
C4 C 0.6037(10) 0.2322(11) 0.2122(4) 0.033(4) Uani 1 1 d .
C5 C 0.6149(11) 0.2719(11) 0.2485(4) 0.044(4) Uani 1 1 d .
H5 H 0.5678 0.2608 0.2650 0.053 Uiso 1 1 calc R
C6 C 0.6705(10) 0.2386(11) 0.1819(4) 0.034(4) Uani 1 1 d .
C7 C 0.7702(11) 0.0188(11) 0.1369(4) 0.039(4) Uani 1 1 d .
H7A H 0.7374 0.0217 0.1602 0.058 Uiso 1 1 calc R
H7B H 0.8249 -0.0141 0.1410 0.058 Uiso 1 1 calc R
H7C H 0.7356 -0.0132 0.1181 0.058 Uiso 1 1 calc R
C8 C 0.7852(11) 0.3442(12) 0.2105(5) 0.046(5) Uani 1 1 d .
H8 H 0.8369 0.3753 0.2036 0.056 Uiso 1 1 calc R
C9 C 0.4882(10) 0.2874(13) 0.0308(5) 0.048(5) Uani 1 1 d .
H9A H 0.4708 0.2944 0.0045 0.057 Uiso 1 1 calc R
H9B H 0.5391 0.2460 0.0314 0.057 Uiso 1 1 calc R
C10 C 0.3060(10) 0.3374(11) 0.0211(4) 0.037(4) Uani 1 1 d .
H10 H 0.3536 0.3638 0.0081 0.045 Uiso 1 1 calc R
C11 C 0.2654(10) 0.2057(12) 0.0659(4) 0.037(4) Uani 1 1 d .
C12 C 0.7456(11) 0.2929(11) 0.1822(4) 0.040(4) Uani 1 1 d .
H12 H 0.7752 0.2955 0.1591 0.048 Uiso 1 1 calc R
C13 C 0.2237(12) 0.3760(12) 0.0124(4) 0.048(5) Uani 1 1 d .
H13 H 0.2259 0.4229 -0.0058 0.057 Uiso 1 1 calc R
C14 C 0.7074(11) 0.1747(12) 0.1182(4) 0.043(4) Uani 1 1 d .
H14A H 0.7240 0.2370 0.1103 0.051 Uiso 1 1 calc R
H14B H 0.6731 0.1473 0.0978 0.051 Uiso 1 1 calc R
C15 C 0.6814(14) 0.3232(12) 0.2639(4) 0.055(5) Uani 1 1 d .
H15 H 0.6738 0.3388 0.2893 0.066 Uiso 1 1 calc R
C16 C 0.1743(13) 0.2208(15) 0.0680(5) 0.060(5) Uani 1 1 d .
H16 H 0.1441 0.1779 0.0829 0.073 Uiso 1 1 calc R
C17 C 0.1206(11) 0.2877(14) 0.0519(4) 0.052(5) Uani 1 1 d .
H17 H 0.0617 0.2854 0.0598 0.063 Uiso 1 1 calc R
C18 C 0.4541(13) 0.1729(14) 0.2260(4) 0.056(6) Uani 1 1 d .
H18A H 0.4014 0.1841 0.2108 0.067 Uiso 1 1 calc R
H18B H 0.4560 0.2200 0.2457 0.067 Uiso 1 1 calc R
C19 C 0.8435(12) 0.1222(12) 0.0869(4) 0.055(5) Uani 1 1 d .
H19A H 0.8095 0.0948 0.0667 0.082 Uiso 1 1 calc R
H19B H 0.8979 0.0881 0.0902 0.082 Uiso 1 1 calc R
H19C H 0.8569 0.1858 0.0807 0.082 Uiso 1 1 calc R
C20 C 0.5173(14) 0.3819(14) 0.0455(6) 0.066(6) Uani 1 1 d .
H20 H 0.4659 0.4239 0.0460 0.079 Uiso 1 1 calc R
C21 C 0.7591(13) 0.3558(14) 0.2473(5) 0.063(6) Uani 1 1 d .
H21 H 0.7975 0.3891 0.2629 0.075 Uiso 1 1 calc R
C22 C 0.2569(13) 0.0449(13) 0.0954(5) 0.059(6) Uani 1 1 d .
H22A H 0.2045 0.0382 0.0797 0.071 Uiso 1 1 calc R
H22B H 0.2953 -0.0078 0.0901 0.071 Uiso 1 1 calc R
C23 C 0.4459(17) 0.0754(17) 0.2450(6) 0.087(8) Uani 1 1 d .
H23 H 0.4348 0.0313 0.2243 0.104 Uiso 1 1 calc R
C24 C 0.5881(15) 0.4214(17) 0.0186(6) 0.091(8) Uani 1 1 d .
H24A H 0.6044 0.4829 0.0267 0.137 Uiso 1 1 calc R
H24B H 0.5645 0.4241 -0.0067 0.137 Uiso 1 1 calc R
H24C H 0.6395 0.3819 0.0189 0.137 Uiso 1 1 calc R
C25 C 0.3610(18) 0.072(2) 0.2708(7) 0.134(13) Uani 1 1 d .
H25A H 0.3580 0.0130 0.2835 0.201 Uiso 1 1 calc R
H25B H 0.3089 0.0805 0.2555 0.201 Uiso 1 1 calc R
H25C H 0.3642 0.1210 0.2894 0.201 Uiso 1 1 calc R
C26 C 0.5250(18) 0.0408(19) 0.2648(7) 0.118(12) Uani 1 1 d .
H26A H 0.5728 0.0333 0.2470 0.178 Uiso 1 1 calc R
H26B H 0.5118 -0.0181 0.2764 0.178 Uiso 1 1 calc R
H26C H 0.5422 0.0847 0.2840 0.178 Uiso 1 1 calc R
C27 C 0.554(2) 0.3740(17) 0.0837(8) 0.129(12) Uani 1 1 d .
H27A H 0.5181 0.3318 0.0983 0.194 Uiso 1 1 calc R
H27B H 0.5539 0.4341 0.0955 0.194 Uiso 1 1 calc R
H27C H 0.6136 0.3508 0.0823 0.194 Uiso 1 1 calc R
C28 C 0.256(3) 0.087(3) 0.1617(8) 0.22(2) Uani 1 1 d .
H28A H 0.3117 0.0628 0.1706 0.324 Uiso 1 1 calc R
H28B H 0.2129 0.0842 0.1818 0.324 Uiso 1 1 calc R
H28C H 0.2633 0.1501 0.1536 0.324 Uiso 1 1 calc R
C30 C 0.229(3) 0.038(2) 0.1343(7) 0.172(19) Uani 1 1 d .
H30 H 0.1721 0.0700 0.1310 0.206 Uiso 1 1 calc R
C33 C 0.192(3) -0.056(2) 0.1430(9) 0.21(2) Uani 1 1 d .
H33A H 0.2274 -0.1027 0.1310 0.320 Uiso 1 1 calc R
H33B H 0.1319 -0.0594 0.1336 0.320 Uiso 1 1 calc R
H33C H 0.1917 -0.0653 0.1699 0.320 Uiso 1 1 calc R

loop_
_atom_site_aniso_label
_atom_site_aniso_U_11
_atom_site_aniso_U_22
_atom_site_aniso_U_33
_atom_site_aniso_U_23
_atom_site_aniso_U_13
_atom_site_aniso_U_12
Au1 0.0312(3) 0.0414(5) 0.0303(3) 0.0043(3) -0.0031(3) 0.0029(3)
Au2 0.0294(3) 0.0321(4) 0.0336(3) 0.0007(3) -0.0026(3) 0.0026(3)
I3 0.0445(7) 0.0459(8) 0.0357(5) 0.0074(5) -0.0009(5) -0.0053(5)
I1 0.0338(6) 0.0360(7) 0.0432(6) -0.0023(5) 0.0077(5) -0.0004(5)
Ge5 0.0323(9) 0.0395(12) 0.0290(8) 0.0014(7) -0.0020(7) 0.0076(8)
Ge6 0.0287(9) 0.0392(12) 0.0337(8) 0.0018(7) -0.0050(7) 0.0080(8)
O1 0.035(6) 0.048(8) 0.033(5) -0.002(5) 0.002(5) 0.013(5)
N1 0.033(7) 0.026(8) 0.038(7) 0.002(6) 0.008(6) 0.011(6)
N4 0.030(8) 0.048(10) 0.034(6) -0.006(6) -0.015(6) 0.006(7)
N2 0.036(8) 0.039(9) 0.031(6) 0.003(6) 0.008(6) 0.007(7)
N3 0.033(8) 0.037(9) 0.045(7) 0.017(6) 0.003(6) 0.015(7)
C1 0.050(11) 0.078(14) 0.014(7) 0.004(8) -0.006(7) 0.034(10)
C2 0.041(10) 0.027(10) 0.021(6) -0.012(6) 0.012(6) 0.000(8)
C3 0.039(9) 0.046(11) 0.007(6) -0.003(6) 0.000(6) 0.005(8)
C4 0.028(9) 0.035(11) 0.037(8) 0.006(7) 0.002(7) 0.006(8)
C5 0.041(11) 0.043(12) 0.048(9) -0.012(8) 0.004(8) -0.023(9)
C6 0.032(9) 0.035(11) 0.035(8) 0.012(7) 0.004(7) 0.006(8)
C7 0.041(10) 0.035(11) 0.040(8) -0.004(7) 0.009(7) -0.003(8)
C8 0.034(10) 0.041(12) 0.064(11) -0.022(9) 0.012(8) -0.007(8)
C9 0.022(9) 0.053(13) 0.068(11) 0.035(10) -0.007(8) 0.003(8)
C10 0.025(9) 0.041(12) 0.046(9) 0.007(8) -0.003(7) -0.011(8)
C11 0.034(9) 0.049(12) 0.026(7) 0.001(7) 0.008(7) 0.017(8)
C12 0.048(11) 0.046(12) 0.025(7) 0.000(7) 0.010(7) -0.007(9)
C13 0.055(12) 0.053(14) 0.036(8) -0.008(8) -0.001(8) 0.009(10)
C14 0.039(10) 0.064(13) 0.024(7) 0.000(8) 0.003(7) -0.011(9)
C15 0.080(15) 0.055(14) 0.029(8) -0.010(8) 0.005(9) -0.019(11)
C16 0.054(13) 0.088(16) 0.039(9) 0.010(10) 0.002(9) -0.007(12)
C17 0.028(10) 0.092(16) 0.038(9) 0.009(10) 0.008(7) 0.025(10)
C18 0.064(13) 0.077(16) 0.028(8) -0.027(9) -0.009(8) -0.008(11)
C19 0.066(13) 0.058(14) 0.041(9) -0.004(9) 0.028(9) 0.008(10)
C20 0.075(15) 0.036(14) 0.086(14) 0.006(10) -0.049(12) -0.024(11)
C21 0.054(13) 0.080(16) 0.054(11) -0.022(11) 0.001(10) -0.013(12)
C22 0.058(13) 0.062(15) 0.058(11) 0.016(10) 0.022(10) 0.018(11)
C23 0.11(2) 0.079(19) 0.074(15) -0.021(13) 0.037(15) -0.038(16)
C24 0.062(15) 0.09(2) 0.121(19) 0.022(16) -0.014(14) -0.048(14)
C25 0.13(3) 0.16(3) 0.12(2) -0.08(2) 0.093(19) -0.06(2)
C26 0.11(2) 0.16(3) 0.087(18) 0.056(18) -0.038(17) -0.06(2)
C27 0.18(3) 0.07(2) 0.14(2) 0.029(17) -0.07(2) -0.08(2)
C28 0.19(4) 0.37(6) 0.084(19) -0.07(3) 0.04(2) -0.18(4)
C30 0.30(5) 0.16(3) 0.053(15) 0.023(18) 0.00(2) -0.12(3)
C33 0.37(7) 0.12(3) 0.15(3) 0.05(2) 0.08(4) -0.10(4)

loop_
_atom_type_symbol
_atom_type_description
_atom_type_scat_dispersion_real
_atom_type_scat_dispersion_imag
_atom_type_scat_source
C C 0.0033 0.0016 'International Tables Vol C Tables 4.2.6.8 and 6.1.1.4'
H H 0.0000 0.0000 'International Tables Vol C Tables 4.2.6.8 and 6.1.1.4'
N N 0.0061 0.0033 'International Tables Vol C Tables 4.2.6.8 and 6.1.1.4'
Ge Ge 0.1547 1.8001 'International Tables Vol C Tables 4.2.6.8 and 6.1.1.4'
I I -0.4742 1.8119 'International Tables Vol C Tables 4.2.6.8 and 6.1.1.4'
Au Au -2.0133 8.8022 'International Tables Vol C Tables 4.2.6.8 and 6.1.1.4'
O O 0.0106 0.0060 'International Tables Vol C Tables 4.2.6.8 and 6.1.1.4'

loop_
_geom_angle_atom_site_label_1
_geom_angle_atom_site_label_2
_geom_angle_atom_site_label_3
_geom_angle
Ge5 Au1 I3 172.87(5)
Ge5 Au1 Au2 80.60(4)
I3 Au1 Au2 105.05(3)
Ge6 Au2 I1 174.68(6)
Ge6 Au2 Au1 84.58(4)
I1 Au2 Au1 98.03(3)
O1 Ge5 N1 106.2(5)
O1 Ge5 N2 102.2(5)
N1 Ge5 N2 83.2(5)
O1 Ge5 Au1 113.8(4)
N1 Ge5 Au1 123.7(4)
N2 Ge5 Au1 122.6(4)
O1 Ge6 N4 102.3(5)
O1 Ge6 N3 105.2(5)
N4 Ge6 N3 84.3(5)
O1 Ge6 Au2 112.6(3)
N4 Ge6 Au2 121.5(4)
N3 Ge6 Au2 126.1(4)
Ge5 O1 Ge6 117.5(6)
C6 N1 C14 121.5(13)
C6 N1 Ge5 116.3(10)
C14 N1 Ge5 122.1(10)
C3 N4 C9 121.7(13)
C3 N4 Ge6 115.3(11)
C9 N4 Ge6 122.4(10)
C4 N2 C18 123.7(12)
C4 N2 Ge5 115.4(10)
C18 N2 Ge5 120.9(10)
C11 N3 C22 124.6(14)
C11 N3 Ge6 113.9(11)
C22 N3 Ge6 120.4(10)
C17 C1 C13 122.8(15)
C17 C1 H1 118.6
C13 C1 H1 118.6
C14 C2 C19 109.3(13)
C14 C2 C7 111.5(13)
C19 C2 C7 113.8(12)
C14 C2 H2 107.3
C19 C2 H2 107.3
C7 C2 H2 107.3
N4 C3 C10 122.0(14)
N4 C3 C11 113.2(13)
C10 C3 C11 124.7(14)
N2 C4 C5 123.0(14)
N2 C4 C6 113.4(13)
C5 C4 C6 123.5(15)
C15 C5 C4 132.1(16)
C15 C5 H5 113.9
C4 C5 H5 113.9
N1 C6 C12 122.5(13)
N1 C6 C4 111.2(13)
C12 C6 C4 126.3(14)
C2 C7 H7A 109.5
C2 C7 H7B 109.5
H7A C7 H7B 109.5
C2 C7 H7C 109.5
H7A C7 H7C 109.5
H7B C7 H7C 109.5
C21 C8 C12 129.1(17)
C21 C8 H8 115.5
C12 C8 H8 115.5
N4 C9 C20 116.1(16)
N4 C9 H9A 108.3
C20 C9 H9A 108.3
N4 C9 H9B 108.3
C20 C9 H9B 108.3
H9A C9 H9B 107.4
C3 C10 C13 131.0(15)
C3 C10 H10 114.5
C13 C10 H10 114.5
N3 C11 C16 122.0(16)
N3 C11 C3 112.8(13)
C16 C11 C3 125.2(15)
C6 C12 C8 131.8(14)
C6 C12 H12 114.1
C8 C12 H12 114.1
C10 C13 C1 132.0(17)
C10 C13 H13 114.0
C1 C13 H13 114.0
N1 C14 C2 116.8(12)
N1 C14 H14A 108.1
C2 C14 H14A 108.1
N1 C14 H14B 108.1
C2 C14 H14B 108.1
H14A C14 H14B 107.3
C5 C15 C21 129.5(16)
C5 C15 H15 115.3
C21 C15 H15 115.3
C17 C16 C11 131.7(18)
C17 C16 H16 114.1
C11 C16 H16 114.1
C16 C17 C1 131.7(16)
C16 C17 H17 114.2
C1 C17 H17 114.2
N2 C18 C23 113.6(16)
N2 C18 H18A 108.8
C23 C18 H18A 108.8
N2 C18 H18B 108.8
C23 C18 H18B 108.8
H18A C18 H18B 107.7
C2 C19 H19A 109.5
C2 C19 H19B 109.5
H19A C19 H19B 109.5
C2 C19 H19C 109.5
H19A C19 H19C 109.5
H19B C19 H19C 109.5
C27 C20 C9 110.8(16)
C27 C20 C24 109.7(19)
C9 C20 C24 108.5(18)
C27 C20 H20 109.2
C9 C20 H20 109.2
C24 C20 H20 109.2
C8 C21 C15 126.9(17)
C8 C21 H21 116.5
C15 C21 H21 116.5
C30 C22 N3 118.0(19)
C30 C22 H22A 107.8
N3 C22 H22A 107.8
C30 C22 H22B 107.8
N3 C22 H22B 107.8
H22A C22 H22B 107.1
C26 C23 C18 116(2)
C26 C23 C25 112(2)
C18 C23 C25 110(2)
C26 C23 H23 105.9
C18 C23 H23 105.9
C25 C23 H23 105.9
C20 C24 H24A 109.5
C20 C24 H24B 109.5
H24A C24 H24B 109.5
C20 C24 H24C 109.5
H24A C24 H24C 109.5
H24B C24 H24C 109.5
C23 C25 H25A 109.5
C23 C25 H25B 109.5
H25A C25 H25B 109.5
C23 C25 H25C 109.5
H25A C25 H25C 109.5
H25B C25 H25C 109.5
C23 C26 H26A 109.5
C23 C26 H26B 109.5
H26A C26 H26B 109.5
C23 C26 H26C 109.5
H26A C26 H26C 109.5
H26B C26 H26C 109.5
C20 C27 H27A 109.5
C20 C27 H27B 109.5
H27A C27 H27B 109.5
C20 C27 H27C 109.5
H27A C27 H27C 109.5
H27B C27 H27C 109.5
C30 C28 H28A 109.5
C30 C28 H28B 109.5
H28A C28 H28B 109.5
C30 C28 H28C 109.5
H28A C28 H28C 109.5
H28B C28 H28C 109.5
C28 C30 C22 127(3)
C28 C30 C33 118(3)
C22 C30 C33 111(3)
C28 C30 H30 96.4
C22 C30 H30 96.4
C33 C30 H30 96.4
C30 C33 H33A 109.5
C30 C33 H33B 109.5
H33A C33 H33B 109.5
C30 C33 H33C 109.5
H33A C33 H33C 109.5
H33B C33 H33C 109.5

loop_
_geom_bond_atom_site_label_1
_geom_bond_atom_site_label_2
_geom_bond_distance
Au1 Ge5 2.3470(19)
Au1 I3 2.5772(14)
Au1 Au2 3.1562(8)
Au2 Ge6 2.3445(18)
Au2 I1 2.5815(12)
Ge5 O1 1.778(10)
Ge5 N1 1.881(13)
Ge5 N2 1.891(12)
Ge6 O1 1.808(10)
Ge6 N4 1.881(13)
Ge6 N3 1.891(13)
N1 C6 1.365(18)
N1 C14 1.485(17)
N4 C3 1.332(18)
N4 C9 1.490(19)
N2 C4 1.344(19)
N2 C18 1.44(2)
N3 C11 1.356(18)
N3 C22 1.51(2)
C1 C17 1.38(2)
C1 C13 1.40(2)
C1 H1 0.9300
C2 C14 1.50(2)
C2 C19 1.503(18)
C2 C7 1.55(2)
C2 H2 0.9800
C3 C10 1.39(2)
C3 C11 1.48(2)
C4 C5 1.41(2)
C4 C6 1.471(19)
C5 C15 1.35(2)
C5 H5 0.9300
C6 C12 1.37(2)
C7 H7A 0.9600
C7 H7B 0.9600
C7 H7C 0.9600
C8 C21 1.37(2)
C8 C12 1.37(2)
C8 H8 0.9300
C9 C20 1.52(2)
C9 H9A 0.9700
C9 H9B 0.9700
C10 C13 1.39(2)
C10 H10 0.9300
C11 C16 1.39(2)
C12 H12 0.9300
C13 H13 0.9300
C14 H14A 0.9700
C14 H14B 0.9700
C15 C21 1.39(2)
C15 H15 0.9300
C16 C17 1.38(2)
C16 H16 0.9300
C17 H17 0.9300
C18 C23 1.56(3)
C18 H18A 0.9700
C18 H18B 0.9700
C19 H19A 0.9600
C19 H19B 0.9600
C19 H19C 0.9600
C20 C27 1.46(3)
C20 C24 1.54(3)
C20 H20 0.9800
C21 H21 0.9300
C22 C30 1.43(3)
C22 H22A 0.9700
C22 H22B 0.9700
C23 C26 1.47(3)
C23 C25 1.57(3)
C23 H23 0.9800
C24 H24A 0.9600
C24 H24B 0.9600
C24 H24C 0.9600
C25 H25A 0.9600
C25 H25B 0.9600
C25 H25C 0.9600
C26 H26A 0.9600
C26 H26B 0.9600
C26 H26C 0.9600
C27 H27A 0.9600
C27 H27B 0.9600
C27 H27C 0.9600
C28 C30 1.26(3)
C28 H28A 0.9600
C28 H28B 0.9600
C28 H28C 0.9600
C30 C33 1.49(4)
C30 H30 0.9800
C33 H33A 0.9600
C33 H33B 0.9600
C33 H33C 0.9600

loop_
_geom_torsion_atom_site_label_1
_geom_torsion_atom_site_label_2
_geom_torsion_atom_site_label_3
_geom_torsion_atom_site_label_4
_geom_torsion
Ge5 Au1 Au2 Ge6 -42.92(6)
I3 Au1 Au2 Ge6 132.63(5)
Ge5 Au1 Au2 I1 132.42(5)
I3 Au1 Au2 I1 -52.04(4)
I3 Au1 Ge5 O1 -95.1(5)
Au2 Au1 Ge5 O1 47.7(3)
I3 Au1 Ge5 N1 133.6(6)
Au2 Au1 Ge5 N1 -83.6(4)
I3 Au1 Ge5 N2 28.7(7)
Au2 Au1 Ge5 N2 171.5(5)
I1 Au2 Ge6 O1 -80.6(7)
Au1 Au2 Ge6 O1 39.2(4)
I1 Au2 Ge6 N4 41.1(7)
Au1 Au2 Ge6 N4 160.8(4)
I1 Au2 Ge6 N3 148.7(7)
Au1 Au2 Ge6 N3 -91.6(4)
N1 Ge5 O1 Ge6 106.7(7)
N2 Ge5 O1 Ge6 -167.0(6)
Au1 Ge5 O1 Ge6 -32.7(7)
N4 Ge6 O1 Ge5 -147.5(7)
N3 Ge6 O1 Ge5 125.2(7)
Au2 Ge6 O1 Ge5 -15.4(7)
O1 Ge5 N1 C6 100.9(11)
N2 Ge5 N1 C6 0.1(11)
Au1 Ge5 N1 C6 -124.8(10)
O1 Ge5 N1 C14 -77.6(12)
N2 Ge5 N1 C14 -178.3(12)
Au1 Ge5 N1 C14 56.7(12)
O1 Ge6 N4 C3 -103.1(10)
N3 Ge6 N4 C3 1.2(10)
Au2 Ge6 N4 C3 130.4(9)
O1 Ge6 N4 C9 85.8(12)
N3 Ge6 N4 C9 -169.8(13)
Au2 Ge6 N4 C9 -40.6(13)
O1 Ge5 N2 C4 -109.7(11)
N1 Ge5 N2 C4 -4.5(11)
Au1 Ge5 N2 C4 121.4(10)
O1 Ge5 N2 C18 72.7(13)
N1 Ge5 N2 C18 177.9(13)
Au1 Ge5 N2 C18 -56.2(14)
O1 Ge6 N3 C11 96.2(11)
N4 Ge6 N3 C11 -5.0(10)
Au2 Ge6 N3 C11 -130.3(9)
O1 Ge6 N3 C22 -94.9(12)
N4 Ge6 N3 C22 163.9(12)
Au2 Ge6 N3 C22 38.6(13)
C9 N4 C3 C10 -2(2)
Ge6 N4 C3 C10 -173.5(11)
C9 N4 C3 C11 173.7(13)
Ge6 N4 C3 C11 2.6(15)
C18 N2 C4 C5 7(2)
Ge5 N2 C4 C5 -170.7(13)
C18 N2 C4 C6 -174.8(14)
Ge5 N2 C4 C6 7.7(17)
N2 C4 C5 C15 179.9(19)
C6 C4 C5 C15 2(3)
C14 N1 C6 C12 3(2)
Ge5 N1 C6 C12 -175.7(12)
C14 N1 C6 C4 -177.7(13)
Ge5 N1 C6 C4 3.8(16)
N2 C4 C6 N1 -7.3(19)
C5 C4 C6 N1 171.1(15)
N2 C4 C6 C12 172.1(15)
C5 C4 C6 C12 -9(3)
C3 N4 C9 C20 79.7(18)
Ge6 N4 C9 C20 -109.9(14)
N4 C3 C10 C13 -176.5(16)
C11 C3 C10 C13 8(3)
C22 N3 C11 C16 19(2)
Ge6 N3 C11 C16 -172.2(13)
C22 N3 C11 C3 -160.8(13)
Ge6 N3 C11 C3 7.5(16)
N4 C3 C11 N3 -6.6(18)
C10 C3 C11 N3 169.4(14)
N4 C3 C11 C16 173.1(15)
C10 C3 C11 C16 -11(2)
N1 C6 C12 C8 -171.1(17)
C4 C6 C12 C8 9(3)
C21 C8 C12 C6 0(3)
C3 C10 C13 C1 1(3)
C17 C1 C13 C10 -3(3)
C6 N1 C14 C2 73.8(19)
Ge5 N1 C14 C2 -107.8(14)
C19 C2 C14 N1 -177.1(13)
C7 C2 C14 N1 56.2(17)
C4 C5 C15 C21 3(4)
N3 C11 C16 C17 -177.1(18)
C3 C11 C16 C17 3(3)
C11 C16 C17 C1 6(4)
C13 C1 C17 C16 -4(3)
C4 N2 C18 C23 -105.7(19)
Ge5 N2 C18 C23 71.7(17)
N4 C9 C20 C27 64(2)
N4 C9 C20 C24 -174.9(15)
C12 C8 C21 C15 -5(4)
C5 C15 C21 C8 1(4)
C11 N3 C22 C30 -97(3)
Ge6 N3 C22 C30 96(3)
N2 C18 C23 C26 50(2)
N2 C18 C23 C25 178.8(17)
N3 C22 C30 C28 -17(7)
N3 C22 C30 C33 -174(3)
